data_2227983
loop_
_publ_author_name
'Kele\,so\(glu, Zeynep'
'G\"ultekin, Zeynep'
'B\"uy\"ukg\"ung\"or, Orhan'

_publ_section_title
;
 4-Methyl-<i>N</i>-[(<i>S</i>)-1-phenylethyl]benzenesulfonamide
;
_journal_coeditor_code SI2286
_journal_issue 9
_journal_name_full 'Acta Crystallographica Section E'
_journal_page_first o2363
_journal_page_last o2364
_journal_paper_doi 10.1107/S1600536810032113
_journal_volume 66
_journal_year 2010
_chemical_formula_iupac 'C15 H17 N O2 S'
_chemical_formula_moiety 'C15 H17 N O2 S'
_chemical_formula_sum 'C15 H17 N O2 S'
_chemical_formula_weight 275.36
_chemical_name_systematic
;
4-Methyl-<i>N</i>-[(<i>S</i>)-1-phenylethyl]benzenesulfonamide
;
_space_group_IT_number 4
_symmetry_cell_setting monoclinic
_symmetry_space_group_name_Hall 'P 2yb'
_symmetry_space_group_name_H-M 'P 1 21 1'
_atom_sites_solution_hydrogens geom
_atom_sites_solution_primary direct
_atom_sites_solution_secondary difmap
_audit_creation_method SHELXL-97
_cell_angle_alpha 90.00
_cell_angle_beta 105.545(4)
_cell_angle_gamma 90.00
_cell_formula_units_Z 2
_cell_length_a 8.1588(4)
_cell_length_b 10.1498(4)
_cell_length_c 8.9242(5)
_cell_measurement_reflns_used 10843
_cell_measurement_temperature 296
_cell_measurement_theta_max 26.90
_cell_measurement_theta_min 2.37
_cell_volume 711.98(6)
_computing_cell_refinement 'X-AREA (Stoe & Cie, 2002)'
_computing_data_collection 'X-AREA (Stoe & Cie, 2002)'
_computing_data_reduction 'X-RED32 (Stoe & Cie, 2002)'
_computing_molecular_graphics 'ORTEP-3 for Windows (Farrugia, 1997)'
_computing_publication_material 'WinGX (Farrugia, 1999)'
_computing_structure_refinement 'SHELXL97 (Sheldrick, 2008)'
_computing_structure_solution 'SHELXS97 (Sheldrick, 2008)'
_diffrn_ambient_temperature 296
_diffrn_measured_fraction_theta_full 1.000
_diffrn_measured_fraction_theta_max 1.000
_diffrn_measurement_device_type 'Stoe IPDS 2'
_diffrn_measurement_method 'rotation method'
_diffrn_radiation_monochromator graphite
_diffrn_radiation_source 'fine-focus sealed tube'
_diffrn_radiation_type MoK\a
_diffrn_radiation_wavelength 0.71073
_diffrn_reflns_av_R_equivalents 0.0270
_diffrn_reflns_av_sigmaI/netI 0.0166
_diffrn_reflns_limit_h_max 10
_diffrn_reflns_limit_h_min -10
_diffrn_reflns_limit_k_max 12
_diffrn_reflns_limit_k_min -12
_diffrn_reflns_limit_l_max 11
_diffrn_reflns_limit_l_min -11
_diffrn_reflns_number 10843
_diffrn_reflns_theta_full 26.50
_diffrn_reflns_theta_max 26.50
_diffrn_reflns_theta_min 2.37
_exptl_absorpt_coefficient_mu 0.225
_exptl_absorpt_correction_T_max 0.9326
_exptl_absorpt_correction_T_min 0.8809
_exptl_absorpt_correction_type integration
_exptl_absorpt_process_details '(X-RED32; Stoe & Cie, 2002)'
_exptl_crystal_colour colorless
_exptl_crystal_density_diffrn 1.284
_exptl_crystal_density_method 'not measured'
_exptl_crystal_description 'plane graphite'
_exptl_crystal_F_000 292
_exptl_crystal_size_max 0.760
_exptl_crystal_size_mid 0.553
_exptl_crystal_size_min 0.380
_refine_diff_density_max 0.166
_refine_diff_density_min -0.233
_refine_ls_abs_structure_details 'Flack (1983), 1388 Friedel pairs'
_refine_ls_abs_structure_Flack -0.02(5)
_refine_ls_extinction_method none
_refine_ls_goodness_of_fit_ref 1.048
_refine_ls_hydrogen_treatment mixed
_refine_ls_matrix_type full
_refine_ls_number_parameters 176
_refine_ls_number_reflns 2950
_refine_ls_number_restraints 2
_refine_ls_restrained_S_all 1.048
_refine_ls_R_factor_all 0.0294
_refine_ls_R_factor_gt 0.0285
_refine_ls_shift/su_max 0.000
_refine_ls_shift/su_mean 0.000
_refine_ls_structure_factor_coef Fsqd
_refine_ls_weighting_details 'w=1/[\s^2^(Fo^2^)+(0.0563P)^2^+0.0201P] where P=(Fo^2^+2Fc^2^)/3'
_refine_ls_weighting_scheme calc
_refine_ls_wR_factor_gt 0.0751
_refine_ls_wR_factor_ref 0.0757
_reflns_number_gt 2864
_reflns_number_total 2950
_reflns_threshold_expression I>2sigma(I)
_cod_data_source_file si2286.cif
_cod_data_source_block I
_cod_original_sg_symbol_H-M 'P 21'
_cod_database_code 2227983
_cod_database_fobs_code 2227983

loop_
_symmetry_equiv_pos_as_xyz
'x, y, z'
'-x, y+1/2, -z'

loop_
_atom_site_type_symbol
_atom_site_label
_atom_site_fract_x
_atom_site_fract_y
_atom_site_fract_z
_atom_site_U_iso_or_equiv
_atom_site_adp_type
_atom_site_calc_flag
_atom_site_refinement_flags
_atom_site_occupancy
_atom_site_disorder_assembly
_atom_site_disorder_group
C C1 0.69009(17) 0.77118(14) 0.68328(15) 0.0428(3) Uani d . 1 . .
C C2 0.67635(19) 0.88063(14) 0.77051(17) 0.0476(3) Uani d . 1 . .
H H2 0.6034 0.9491 0.7269 0.057 Uiso calc R 1 . .
C C3 0.7724(2) 0.88734(17) 0.92370(18) 0.0535(3) Uani d . 1 . .
H H3 0.7633 0.9609 0.9831 0.064 Uiso calc R 1 . .
C C4 0.8815(2) 0.78666(18) 0.98963(19) 0.0553(4) Uani d . 1 . .
C C5 0.8956(2) 0.6792(2) 0.9000(2) 0.0609(4) Uani d . 1 . .
H H5 0.9708 0.6119 0.9432 0.073 Uiso calc R 1 . .
C C6 0.8002(2) 0.66945(17) 0.7473(2) 0.0546(3) Uani d . 1 . .
H H6 0.8096 0.5958 0.6882 0.066 Uiso calc R 1 . .
C C7 0.9778(3) 0.7926(3) 1.1598(2) 0.0814(6) Uani d . 1 . .
H H7A 1.0469 0.8706 1.1789 0.098 Uiso calc R 1 . .
H H7B 1.0491 0.7163 1.1864 0.098 Uiso calc R 1 . .
H H7C 0.8984 0.7948 1.2221 0.098 Uiso calc R 1 . .
C C8 0.25591(18) 0.69454(16) 0.54631(17) 0.0492(3) Uani d . 1 . .
H H8 0.2031 0.7677 0.4788 0.059 Uiso calc R 1 . .
C C9 0.1317(2) 0.5803(2) 0.5145(3) 0.0721(5) Uani d . 1 . .
H H9A 0.1025 0.5591 0.4057 0.087 Uiso calc R 1 . .
H H9B 0.0308 0.6043 0.5437 0.087 Uiso calc R 1 . .
H H9C 0.1833 0.5050 0.5739 0.087 Uiso calc R 1 . .
C C10 0.29391(16) 0.74216(18) 0.71331(15) 0.0466(3) Uani d . 1 . .
C C11 0.2449(2) 0.86701(19) 0.7442(2) 0.0638(4) Uani d . 1 . .
H H11 0.1885 0.9212 0.6627 0.077 Uiso calc R 1 . .
C C12 0.2791(3) 0.9121(2) 0.8955(3) 0.0831(6) Uani d . 1 . .
H H12 0.2453 0.9964 0.9151 0.100 Uiso calc R 1 . .
C C13 0.3624(3) 0.8335(3) 1.0168(2) 0.0803(6) Uani d . 1 . .
H H13 0.3844 0.8639 1.1186 0.096 Uiso calc R 1 . .
C C14 0.4129(3) 0.7105(2) 0.9874(2) 0.0714(6) Uani d . 1 . .
H H14 0.4712 0.6575 1.0695 0.086 Uiso calc R 1 . .
C C15 0.3784(2) 0.66387(18) 0.83688(18) 0.0568(4) Uani d . 1 . .
H H15 0.4121 0.5792 0.8184 0.068 Uiso calc R 1 . .
N N1 0.40634(17) 0.65258(12) 0.49794(14) 0.0465(3) Uani d D 1 . .
O O1 0.48302(17) 0.87632(11) 0.44036(12) 0.0612(3) Uani d . 1 . .
O O2 0.65796(18) 0.68619(15) 0.40456(14) 0.0684(3) Uani d . 1 . .
S S1 0.55950(4) 0.75139(4) 0.49215(3) 0.04629(10) Uani d . 1 . .
H H16 0.4401(19) 0.5744(16) 0.5177(19) 0.044(4) Uiso d D 1 . .

loop_
_atom_site_aniso_label
_atom_site_aniso_U_11
_atom_site_aniso_U_22
_atom_site_aniso_U_33
_atom_site_aniso_U_12
_atom_site_aniso_U_13
_atom_site_aniso_U_23
C1 0.0486(6) 0.0399(7) 0.0399(6) -0.0036(5) 0.0121(5) 0.0028(5)
C2 0.0549(7) 0.0398(7) 0.0448(7) -0.0017(6) 0.0075(6) -0.0004(6)
C3 0.0611(8) 0.0499(8) 0.0464(7) -0.0085(7) 0.0093(6) -0.0067(6)
C4 0.0486(7) 0.0667(11) 0.0466(7) -0.0086(6) 0.0058(6) 0.0061(6)
C5 0.0541(8) 0.0640(10) 0.0610(9) 0.0129(7) 0.0093(7) 0.0120(8)
C6 0.0596(8) 0.0492(8) 0.0561(8) 0.0090(7) 0.0172(7) 0.0004(7)
C7 0.0795(12) 0.1006(17) 0.0517(9) -0.0085(11) -0.0040(8) 0.0086(9)
C8 0.0502(7) 0.0509(7) 0.0418(7) 0.0045(6) 0.0044(5) -0.0014(6)
C9 0.0593(9) 0.0869(14) 0.0674(11) -0.0175(9) 0.0124(8) -0.0182(10)
C10 0.0478(6) 0.0465(7) 0.0449(6) -0.0002(6) 0.0113(5) -0.0038(7)
C11 0.0646(9) 0.0576(10) 0.0690(10) 0.0131(8) 0.0177(8) -0.0074(8)
C12 0.0906(14) 0.0773(14) 0.0898(15) 0.0018(11) 0.0388(12) -0.0340(12)
C13 0.0881(14) 0.1013(17) 0.0577(10) -0.0286(12) 0.0306(10) -0.0272(11)
C14 0.0815(11) 0.0865(15) 0.0437(8) -0.0241(10) 0.0127(8) 0.0035(8)
C15 0.0693(9) 0.0506(8) 0.0489(8) -0.0047(7) 0.0131(7) 0.0035(7)
N1 0.0589(6) 0.0347(6) 0.0439(6) -0.0013(5) 0.0105(5) -0.0056(5)
O1 0.0858(8) 0.0432(6) 0.0457(5) -0.0070(5) 0.0022(5) 0.0079(5)
O2 0.0826(8) 0.0785(8) 0.0519(6) -0.0063(7) 0.0317(6) -0.0120(6)
S1 0.06240(19) 0.04072(16) 0.03579(15) -0.00478(15) 0.01324(12) -0.00162(14)

loop_
_atom_type_symbol
_atom_type_description
_atom_type_scat_dispersion_real
_atom_type_scat_dispersion_imag
_atom_type_scat_source
C C 0.0033 0.0016 'International Tables Vol C Tables 4.2.6.8 and 6.1.1.4'
H H 0.0000 0.0000 'International Tables Vol C Tables 4.2.6.8 and 6.1.1.4'
N N 0.0061 0.0033 'International Tables Vol C Tables 4.2.6.8 and 6.1.1.4'
O O 0.0106 0.0060 'International Tables Vol C Tables 4.2.6.8 and 6.1.1.4'
S S 0.1246 0.1234 'International Tables Vol C Tables 4.2.6.8 and 6.1.1.4'

loop_
_geom_angle_atom_site_label_1
_geom_angle_atom_site_label_2
_geom_angle_atom_site_label_3
_geom_angle_site_symmetry_1
_geom_angle_site_symmetry_3
_geom_angle
_geom_angle_publ_flag
C2 C1 C6 . . 120.59(13) ?
C2 C1 S1 . . 121.23(11) ?
C6 C1 S1 . . 118.06(11) ?
C1 C2 C3 . . 119.18(14) ?
C1 C2 H2 . . 120.4 ?
C3 C2 H2 . . 120.4 ?
C4 C3 C2 . . 121.00(15) ?
C4 C3 H3 . . 119.5 ?
C2 C3 H3 . . 119.5 ?
C5 C4 C3 . . 118.99(14) ?
C5 C4 C7 . . 120.90(17) ?
C3 C4 C7 . . 120.05(17) ?
C4 C5 C6 . . 121.19(16) ?
C4 C5 H5 . . 119.4 ?
C6 C5 H5 . . 119.4 ?
C5 C6 C1 . . 119.03(16) ?
C5 C6 H6 . . 120.5 ?
C1 C6 H6 . . 120.5 ?
C4 C7 H7A . . 109.5 ?
C4 C7 H7B . . 109.5 ?
H7A C7 H7B . . 109.5 ?
C4 C7 H7C . . 109.5 ?
H7A C7 H7C . . 109.5 ?
H7B C7 H7C . . 109.5 ?
N1 C8 C9 . . 106.99(14) ?
N1 C8 C10 . . 114.46(12) ?
C9 C8 C10 . . 112.21(15) ?
N1 C8 H8 . . 107.6 ?
C9 C8 H8 . . 107.6 ?
C10 C8 H8 . . 107.6 ?
C8 C9 H9A . . 109.5 ?
C8 C9 H9B . . 109.5 ?
H9A C9 H9B . . 109.5 ?
C8 C9 H9C . . 109.5 ?
H9A C9 H9C . . 109.5 ?
H9B C9 H9C . . 109.5 ?
C11 C10 C15 . . 118.51(15) ?
C11 C10 C8 . . 119.70(15) ?
C15 C10 C8 . . 121.78(16) ?
C10 C11 C12 . . 120.45(19) ?
C10 C11 H11 . . 119.8 ?
C12 C11 H11 . . 119.8 ?
C13 C12 C11 . . 120.5(2) ?
C13 C12 H12 . . 119.8 ?
C11 C12 H12 . . 119.8 ?
C14 C13 C12 . . 119.55(19) ?
C14 C13 H13 . . 120.2 ?
C12 C13 H13 . . 120.2 ?
C13 C14 C15 . . 120.6(2) ?
C13 C14 H14 . . 119.7 ?
C15 C14 H14 . . 119.7 ?
C14 C15 C10 . . 120.44(18) ?
C14 C15 H15 . . 119.8 ?
C10 C15 H15 . . 119.8 ?
C8 N1 S1 . . 122.98(10) ?
C8 N1 H16 . . 117.6(11) ?
S1 N1 H16 . . 112.3(11) ?
O2 S1 O1 . . 119.63(8) ?
O2 S1 N1 . . 106.51(8) ?
O1 S1 N1 . . 106.62(7) ?
O2 S1 C1 . . 107.46(7) ?
O1 S1 C1 . . 107.99(7) ?
N1 S1 C1 . . 108.18(6) ?

loop_
_geom_bond_atom_site_label_1
_geom_bond_atom_site_label_2
_geom_bond_site_symmetry_2
_geom_bond_distance
_geom_bond_publ_flag
C1 C2 . 1.378(2) ?
C1 C6 . 1.387(2) ?
C1 S1 . 1.7638(13) ?
C2 C3 . 1.383(2) ?
C2 H2 . 0.9300 ?
C3 C4 . 1.379(2) ?
C3 H3 . 0.9300 ?
C4 C5 . 1.375(3) ?
C4 C7 . 1.512(2) ?
C5 C6 . 1.380(2) ?
C5 H5 . 0.9300 ?
C6 H6 . 0.9300 ?
C7 H7A . 0.9600 ?
C7 H7B . 0.9600 ?
C7 H7C . 0.9600 ?
C8 N1 . 1.469(2) ?
C8 C9 . 1.516(2) ?
C8 C10 . 1.5177(19) ?
C8 H8 . 0.9800 ?
C9 H9A . 0.9600 ?
C9 H9B . 0.9600 ?
C9 H9C . 0.9600 ?
C10 C11 . 1.379(3) ?
C10 C15 . 1.384(2) ?
C11 C12 . 1.381(3) ?
C11 H11 . 0.9300 ?
C12 C13 . 1.370(4) ?
C12 H12 . 0.9300 ?
C13 C14 . 1.362(4) ?
C13 H13 . 0.9300 ?
C14 C15 . 1.381(2) ?
C14 H14 . 0.9300 ?
C15 H15 . 0.9300 ?
N1 S1 . 1.6138(13) ?
N1 H16 . 0.843(15) ?
O1 S1 . 1.4339(12) ?
O2 S1 . 1.4251(13) ?

loop_
_geom_hbond_atom_site_label_D
_geom_hbond_atom_site_label_H
_geom_hbond_atom_site_label_A
_geom_hbond_site_symmetry_A
_geom_hbond_distance_DH
_geom_hbond_distance_HA
_geom_hbond_distance_DA
_geom_hbond_angle_DHA
N1 H16 O1 2_646 0.843(16) 2.110(16) 2.9519(17) 177.8(10)

loop_
_geom_torsion_atom_site_label_1
_geom_torsion_atom_site_label_2
_geom_torsion_atom_site_label_3
_geom_torsion_atom_site_label_4
_geom_torsion_site_symmetry_1
_geom_torsion_site_symmetry_2
_geom_torsion_site_symmetry_3
_geom_torsion_site_symmetry_4
_geom_torsion
_geom_torsion_publ_flag
C6 C1 C2 C3 . . . . -0.7(2) ?
S1 C1 C2 C3 . . . . 175.22(11) ?
C1 C2 C3 C4 . . . . 0.2(2) ?
C2 C3 C4 C5 . . . . 0.8(2) ?
C2 C3 C4 C7 . . . . -176.55(16) ?
C3 C4 C5 C6 . . . . -1.4(3) ?
C7 C4 C5 C6 . . . . 175.96(18) ?
C4 C5 C6 C1 . . . . 0.9(3) ?
C2 C1 C6 C5 . . . . 0.2(2) ?
S1 C1 C6 C5 . . . . -175.89(13) ?
N1 C8 C10 C11 . . . . 122.94(16) ?
C9 C8 C10 C11 . . . . -114.90(18) ?
N1 C8 C10 C15 . . . . -56.5(2) ?
C9 C8 C10 C15 . . . . 65.69(19) ?
C15 C10 C11 C12 . . . . -0.3(3) ?
C8 C10 C11 C12 . . . . -179.74(18) ?
C10 C11 C12 C13 . . . . 0.1(3) ?
C11 C12 C13 C14 . . . . 0.5(3) ?
C12 C13 C14 C15 . . . . -1.1(3) ?
C13 C14 C15 C10 . . . . 0.9(3) ?
C11 C10 C15 C14 . . . . -0.2(3) ?
C8 C10 C15 C14 . . . . 179.21(15) ?
C9 C8 N1 S1 . . . . 172.13(12) ?
C10 C8 N1 S1 . . . . -62.90(17) ?
C8 N1 S1 O2 . . . . -165.68(12) ?
C8 N1 S1 O1 . . . . -36.88(13) ?
C8 N1 S1 C1 . . . . 79.06(13) ?
C2 C1 S1 O2 . . . . 145.43(12) ?
C6 C1 S1 O2 . . . . -38.50(14) ?
C2 C1 S1 O1 . . . . 15.11(14) ?
C6 C1 S1 O1 . . . . -168.83(12) ?
C2 C1 S1 N1 . . . . -99.93(12) ?
C6 C1 S1 N1 . . . . 76.13(12) ?

loop_
_cod_related_entry_id
_cod_related_entry_database
_cod_related_entry_code
1 ChemSpider 614133
